data_2105769
loop_
_publ_author_name
'Hau, Sam C. K.'
'Tam, Dennis Y. S.'
'Mak, Thomas C. W.'

_publ_section_title
;
 Organosilver(I) framework assembly with trifluoroacetate and
 enediyne-functionalized alicycles
;
_journal_coeditor_code BI5014
_journal_issue 1
_journal_name_full 'Acta Crystallographica Section B'
_journal_page_first 37
_journal_page_last 46
_journal_paper_doi 10.1107/S2052520614000171
_journal_volume 70
_journal_year 2014
_chemical_formula_moiety
;
 7(Ag +), (C10 H8 2-), 5(C2 F3 O2 -), 2(H2 O)
;
_chemical_formula_sum 'C20 H12 Ag7 F15 O12'
_chemical_formula_weight 1484.39
_space_group_crystal_system monoclinic
_space_group_IT_number 15
_space_group_name_Hall '-C 2yc'
_space_group_name_H-M_alt 'C 1 2/c 1'
_symmetry_space_group_name_Hall '-C 2yc'
_symmetry_space_group_name_H-M 'C 1 2/c 1'
_atom_sites_solution_hydrogens mixed
_atom_sites_solution_primary direct
_atom_sites_solution_secondary difmap
_audit_creation_method SHELXL-2013
_cell_angle_alpha 90
_cell_angle_beta 102.2140(10)
_cell_angle_gamma 90
_cell_formula_units_Z 4
_cell_length_a 23.394(2)
_cell_length_b 13.9512(12)
_cell_length_c 10.7920(9)
_cell_measurement_temperature 173(2)
_cell_volume 3442.5(5)
_computing_cell_refinement 'SAINT (Bruker, 2003)'
_computing_data_collection 'APEX2 (Bruker, 2003)'
_computing_data_reduction SAINT
_computing_molecular_graphics 'DIAMOND (Brandenburg, 2009)'
_computing_publication_material SHELXL-2013
_computing_structure_refinement 'SHELXL-2013 (Sheldrick, 2008)'
_computing_structure_solution 'SHELXS-97 (Sheldrick, 2008)'
_diffrn_ambient_temperature 173(2)
_diffrn_measured_fraction_theta_full 0.998
_diffrn_measured_fraction_theta_max 0.998
_diffrn_measurement_device_type 'Bruker APEX-II CCD diffractometer'
_diffrn_measurement_method '\f and \w scan'
_diffrn_radiation_type MoK\a
_diffrn_radiation_wavelength 0.71073
_diffrn_reflns_av_R_equivalents 0.0870
_diffrn_reflns_limit_h_max 28
_diffrn_reflns_limit_h_min -28
_diffrn_reflns_limit_k_max 16
_diffrn_reflns_limit_k_min -16
_diffrn_reflns_limit_l_max 12
_diffrn_reflns_limit_l_min -12
_diffrn_reflns_number 30572
_diffrn_reflns_theta_full 25.242
_diffrn_reflns_theta_max 25.249
_diffrn_reflns_theta_min 1.710
_exptl_absorpt_coefficient_mu 4.034
_exptl_absorpt_correction_T_max 0.2952
_exptl_absorpt_correction_T_min 0.2376
_exptl_absorpt_correction_type multi-scan
_exptl_absorpt_process_details 'SADABS (Bruker, 2003)'
_exptl_crystal_colour colourless
_exptl_crystal_density_diffrn 2.864
_exptl_crystal_description block
_exptl_crystal_F_000 2768
_exptl_crystal_size_max 0.500
_exptl_crystal_size_mid 0.500
_exptl_crystal_size_min 0.400
_refine_diff_density_max 1.260
_refine_diff_density_min -1.771
_refine_ls_extinction_method none
_refine_ls_goodness_of_fit_ref 1.068
_refine_ls_hydrogen_treatment constr
_refine_ls_matrix_type full
_refine_ls_number_parameters 264
_refine_ls_number_reflns 3109
_refine_ls_number_restraints 78
_refine_ls_restrained_S_all 1.157
_refine_ls_R_factor_all 0.0492
_refine_ls_R_factor_gt 0.0467
_refine_ls_shift/su_max 0.001
_refine_ls_shift/su_mean 0.000
_refine_ls_structure_factor_coef Fsqd
_refine_ls_weighting_details 'w=1/[\s^2^(Fo^2^)+(0.0768P)^2^+33.6886P] where P=(Fo^2^+2Fc^2^)/3'
_refine_ls_weighting_scheme calc
_refine_ls_wR_factor_gt 0.1224
_refine_ls_wR_factor_ref 0.1249
_reflns_number_gt 2897
_reflns_number_total 3109
_reflns_threshold_expression 'I > 2\s(I)'
_cod_data_source_file bi5014sup1.cif
_cod_data_source_block V
_cod_database_code 2105769
_shelx_space_group_comment
;
The symmetry employed for this shelxl refinement is uniquely defined
by the following loop, which should always be used as a source of
symmetry information in preference to the above space-group names.
They are only intended as comments.
;
_shelx_estimated_absorpt_t_min 0.238
_shelx_estimated_absorpt_t_max 0.295

loop_
_space_group_symop_operation_xyz
'x, y, z'
'-x, y, -z+1/2'
'x+1/2, y+1/2, z'
'-x+1/2, y+1/2, -z+1/2'
'-x, -y, -z'
'x, -y, z-1/2'
'-x+1/2, -y+1/2, -z'
'x+1/2, -y+1/2, z-1/2'

loop_
_atom_site_type_symbol
_atom_site_label
_atom_site_fract_x
_atom_site_fract_y
_atom_site_fract_z
_atom_site_U_iso_or_equiv
_atom_site_adp_type
_atom_site_calc_flag
_atom_site_occupancy
Ag Ag1 0.37163(2) 0.07147(3) 0.68599(5) 0.03003(18) Uani d 1
Ag Ag2 0.32516(2) 0.20816(4) 0.50198(5) 0.03480(19) Uani d 1
Ag Ag3 0.42235(2) 0.07770(3) 0.47735(5) 0.02865(18) Uani d 1
Ag Ag4 0.49357(9) 0.11845(6) 0.77319(16) 0.0284(4) Uani d 0.5
C C1 0.4190(3) 0.1923(4) 0.6088(6) 0.0232(12) Uani d 1
C C2 0.4473(2) 0.2606(4) 0.6565(5) 0.0192(11) Uani d 1
C C3 0.4754(2) 0.3485(4) 0.7045(5) 0.0191(11) Uani d 1
C C4 0.4452(3) 0.4398(5) 0.6504(8) 0.0366(16) Uani d 1
H H4A 0.4380 0.4373 0.5566 0.044 Uiso calc 1
H H4B 0.4069 0.4447 0.6749 0.044 Uiso calc 1
C C5 0.4808(6) 0.5258(7) 0.6961(14) 0.095(4) Uani d 1
H H5A 0.5021 0.5434 0.6293 0.114 Uiso calc 1
H H5B 0.4530 0.5786 0.7006 0.114 Uiso calc 1
O O1 0.2769(2) 0.0418(4) 0.6968(5) 0.0379(12) Uani d 1
O O2 0.23691(18) 0.1606(3) 0.5673(4) 0.0264(9) Uani d 1
C C6 0.2363(3) 0.0940(4) 0.6448(6) 0.0235(12) Uani d 1
C C7 0.1773(3) 0.0700(4) 0.6810(6) 0.0347(16) Uani d 1
F F1 0.13862(18) 0.1399(3) 0.6533(5) 0.0562(13) Uani d 1
F F2 0.1845(2) 0.0524(5) 0.8030(5) 0.0684(16) Uani d 1
F F3 0.1536(2) -0.0062(3) 0.6191(5) 0.0598(13) Uani d 1
O O3 0.3679(2) -0.0952(3) 0.6017(4) 0.0337(11) Uani d 1
O O4 0.3928(2) -0.0740(3) 0.4154(4) 0.0306(10) Uani d 1
C C8 0.3726(3) -0.1204(5) 0.4959(6) 0.0277(14) Uani d 1
C C9 0.3527(3) -0.2236(5) 0.4548(6) 0.049(2) Uani d 1
F F4 0.3091(4) -0.2224(5) 0.3602(8) 0.159(5) Uani d 1
F F5 0.3406(3) -0.2758(4) 0.5456(5) 0.0707(17) Uani d 1
F F6 0.3951(4) -0.2703(5) 0.4163(9) 0.137(4) Uani d 1
O O5 0.4813(2) 0.0444(3) 0.3346(4) 0.0289(10) Uani d 1
C C10 0.5000 0.0852(6) 0.2500 0.0236(18) Uani d 1
C C11 0.5000 0.1974(6) 0.2500 0.046(3) Uani d 1
F F7 0.5495(3) 0.2353(7) 0.2783(12) 0.061(3) Uani d 0.5
F F8 0.4800(4) 0.2240(6) 0.1214(6) 0.050(2) Uani d 0.5
F F9 0.4600(4) 0.2350(7) 0.2986(9) 0.048(3) Uani d 0.5
O O1W 0.3089(3) 0.1396(4) 0.2956(6) 0.0619(19) Uani d 1
H H1W 0.2990 0.0812 0.2993 0.093 Uiso d 1
H H2W 0.3400 0.1434 0.2671 0.093 Uiso d 1

loop_
_atom_site_aniso_label
_atom_site_aniso_U_11
_atom_site_aniso_U_22
_atom_site_aniso_U_33
_atom_site_aniso_U_12
_atom_site_aniso_U_13
_atom_site_aniso_U_23
Ag1 0.0342(3) 0.0305(3) 0.0279(3) 0.00341(19) 0.0121(2) 0.01018(18)
Ag2 0.0205(3) 0.0332(3) 0.0470(4) 0.00385(19) -0.0012(2) 0.0172(2)
Ag3 0.0362(3) 0.0239(3) 0.0296(3) -0.00335(18) 0.0155(2) -0.00848(18)
Ag4 0.0236(9) 0.0121(4) 0.0417(13) -0.0021(4) -0.0106(6) 0.0028(4)
C1 0.026(3) 0.015(3) 0.026(3) 0.004(2) -0.001(2) -0.001(2)
C2 0.019(3) 0.017(3) 0.020(3) 0.008(2) 0.001(2) 0.002(2)
C3 0.024(3) 0.012(3) 0.022(3) 0.001(2) 0.006(2) 0.000(2)
C4 0.038(4) 0.017(3) 0.050(4) 0.011(3) -0.004(3) 0.004(3)
C5 0.105(7) 0.030(4) 0.122(8) 0.005(5) -0.042(6) 0.010(5)
O1 0.027(2) 0.033(3) 0.054(3) 0.007(2) 0.008(2) 0.024(2)
O2 0.023(2) 0.024(2) 0.033(2) 0.0064(17) 0.0060(17) 0.0121(18)
C6 0.022(3) 0.021(3) 0.027(3) 0.000(2) 0.006(2) 0.002(2)
C7 0.028(3) 0.035(4) 0.043(4) 0.001(3) 0.012(3) 0.011(3)
F1 0.031(2) 0.051(3) 0.094(4) 0.015(2) 0.031(2) 0.023(3)
F2 0.051(3) 0.106(4) 0.055(3) -0.001(3) 0.025(2) 0.030(3)
F3 0.041(3) 0.045(3) 0.093(4) -0.014(2) 0.013(2) -0.007(3)
O3 0.057(3) 0.021(2) 0.028(2) -0.003(2) 0.020(2) -0.0012(19)
O4 0.049(3) 0.021(2) 0.023(2) -0.0114(19) 0.010(2) -0.0026(16)
C8 0.034(3) 0.022(3) 0.027(3) -0.006(3) 0.007(3) -0.001(2)
C9 0.089(7) 0.034(4) 0.026(4) -0.030(4) 0.017(4) -0.007(3)
F4 0.233(10) 0.070(5) 0.121(6) -0.096(6) -0.085(7) 0.025(4)
F5 0.118(5) 0.038(3) 0.062(3) -0.035(3) 0.034(3) 0.005(2)
F6 0.237(10) 0.047(4) 0.174(8) -0.040(5) 0.150(8) -0.046(4)
O5 0.035(2) 0.022(2) 0.036(2) 0.0009(19) 0.021(2) 0.0015(19)
C10 0.023(4) 0.013(4) 0.038(5) 0.000 0.015(4) 0.000
C11 0.047(7) 0.018(5) 0.079(9) 0.000 0.028(6) 0.000
F7 0.052(5) 0.027(4) 0.093(7) -0.011(4) -0.011(6) -0.001(6)
F8 0.074(6) 0.024(4) 0.056(5) 0.000(4) 0.026(5) 0.016(4)
F9 0.071(6) 0.027(4) 0.056(5) 0.021(4) 0.036(5) 0.002(4)
O1W 0.106(5) 0.045(3) 0.047(3) -0.030(3) 0.045(4) -0.026(3)

loop_
_atom_type_symbol
_atom_type_description
_atom_type_scat_dispersion_real
_atom_type_scat_dispersion_imag
_atom_type_scat_source
C C 0.0033 0.0016 'International Tables Vol C Tables 4.2.6.8 and 6.1.1.4'
H H 0.0000 0.0000 'International Tables Vol C Tables 4.2.6.8 and 6.1.1.4'
Ag Ag -0.8971 1.1015 'International Tables Vol C Tables 4.2.6.8 and 6.1.1.4'
F F 0.0171 0.0103 'International Tables Vol C Tables 4.2.6.8 and 6.1.1.4'
O O 0.0106 0.0060 'International Tables Vol C Tables 4.2.6.8 and 6.1.1.4'

loop_
_geom_angle_atom_site_label_1
_geom_angle_atom_site_label_2
_geom_angle_atom_site_label_3
_geom_angle_site_symmetry_1
_geom_angle_site_symmetry_3
_geom_angle
C1 Ag1 O1 . . 135.09(19)
C1 Ag1 O4 . 6_556 110.76(19)
O1 Ag1 O4 . 6_556 86.65(18)
C1 Ag1 O3 . . 122.78(18)
O1 Ag1 O3 . . 83.65(19)
O4 Ag1 O3 6_556 . 111.76(15)
C1 Ag1 Ag3 . . 49.45(15)
O1 Ag1 Ag3 . . 129.58(14)
O4 Ag1 Ag3 6_556 . 143.50(13)
O3 Ag1 Ag3 . . 73.71(10)
C1 Ag1 Ag2 . . 51.74(15)
O1 Ag1 Ag2 . . 85.65(11)
O4 Ag1 Ag2 6_556 . 132.86(10)
O3 Ag1 Ag2 . . 113.45(11)
Ag3 Ag1 Ag2 . . 64.505(19)
C1 Ag1 Ag4 . . 54.91(15)
O1 Ag1 Ag4 . . 158.29(14)
O4 Ag1 Ag4 6_556 . 71.85(13)
O3 Ag1 Ag4 . . 106.70(13)
Ag3 Ag1 Ag4 . . 72.11(3)
Ag2 Ag1 Ag4 . . 106.58(3)
C1 Ag1 Ag4 . 2_656 49.22(15)
O1 Ag1 Ag4 . 2_656 169.20(14)
O4 Ag1 Ag4 6_556 2_656 82.65(13)
O3 Ag1 Ag4 . 2_656 101.64(13)
Ag3 Ag1 Ag4 . 2_656 61.21(3)
Ag2 Ag1 Ag4 . 2_656 100.59(3)
Ag4 Ag1 Ag4 . 2_656 10.91(5)
C1 Ag2 O2 . 7_556 134.67(18)
C1 Ag2 O1W . . 112.5(2)
O2 Ag2 O1W 7_556 . 92.8(2)
C1 Ag2 O2 . . 128.44(19)
O2 Ag2 O2 7_556 . 78.39(16)
O1W Ag2 O2 . . 100.7(2)
C1 Ag2 Ag1 . . 51.93(15)
O2 Ag2 Ag1 7_556 . 150.92(11)
O1W Ag2 Ag1 . . 110.54(17)
O2 Ag2 Ag1 . . 80.39(10)
C1 Ag2 Ag3 . . 46.15(15)
O2 Ag2 Ag3 7_556 . 151.61(11)
O1W Ag2 Ag3 . . 69.10(19)
O2 Ag2 Ag3 . . 125.22(10)
Ag1 Ag2 Ag3 . . 57.066(17)
C1 Ag3 O4 . . 146.3(2)
C1 Ag3 O5 . . 134.2(2)
O4 Ag3 O5 . . 78.78(17)
C1 Ag3 Ag1 . . 53.33(17)
O4 Ag3 Ag1 . . 93.11(12)
O5 Ag3 Ag1 . . 162.44(12)
C1 Ag3 Ag2 . . 49.39(16)
O4 Ag3 Ag2 . . 113.87(13)
O5 Ag3 Ag2 . . 139.11(12)
Ag1 Ag3 Ag2 . . 58.429(17)
C1 Ag3 Ag4 . 2_656 51.85(16)
O4 Ag3 Ag4 . 2_656 122.23(12)
O5 Ag3 Ag4 . 2_656 105.18(12)
Ag1 Ag3 Ag4 . 2_656 65.90(3)
Ag2 Ag3 Ag4 . 2_656 99.83(3)
C1 Ag3 Ag4 . . 47.12(15)
O4 Ag3 Ag4 . . 119.97(12)
O5 Ag3 Ag4 . . 115.12(12)
Ag1 Ag3 Ag4 . . 55.68(3)
Ag2 Ag3 Ag4 . . 92.68(3)
Ag4 Ag3 Ag4 2_656 . 10.24(5)
Ag4 Ag4 O5 2_656 6_556 108.75(11)
Ag4 Ag4 C1 2_656 2_656 85.7(4)
O5 Ag4 C1 6_556 2_656 113.45(19)
Ag4 Ag4 C1 2_656 . 79.2(4)
O5 Ag4 C1 6_556 . 119.5(2)
C1 Ag4 C1 2_656 . 127.1(3)
Ag4 Ag4 C2 2_656 2_656 85.0(3)
O5 Ag4 C2 6_556 2_656 140.8(2)
C1 Ag4 C2 2_656 2_656 28.9(2)
C1 Ag4 C2 . 2_656 98.85(19)
Ag4 Ag4 C2 2_656 . 80.1(3)
O5 Ag4 C2 6_556 . 146.6(2)
C1 Ag4 C2 2_656 . 99.08(19)
C1 Ag4 C2 . . 28.6(2)
C2 Ag4 C2 2_656 . 70.4(3)
Ag4 Ag4 Ag1 2_656 . 110.1(4)
O5 Ag4 Ag1 6_556 . 72.97(12)
C1 Ag4 Ag1 2_656 . 160.66(15)
C1 Ag4 Ag1 . . 49.63(15)
C2 Ag4 Ag1 2_656 . 137.83(15)
C2 Ag4 Ag1 . . 73.74(15)
Ag4 Ag4 Ag3 2_656 2_656 111.9(4)
O5 Ag4 Ag3 6_556 2_656 70.77(12)
C1 Ag4 Ag3 2_656 2_656 44.77(14)
C1 Ag4 Ag3 . 2_656 162.75(14)
C2 Ag4 Ag3 2_656 2_656 70.04(14)
C2 Ag4 Ag3 . 2_656 137.24(14)
Ag1 Ag4 Ag3 . 2_656 131.15(4)
Ag4 Ag4 Ag1 2_656 2_656 59.0(4)
O5 Ag4 Ag1 6_556 2_656 86.53(12)
C1 Ag4 Ag1 2_656 2_656 45.71(15)
C1 Ag4 Ag1 . 2_656 136.79(15)
C2 Ag4 Ag1 2_656 2_656 69.06(15)
C2 Ag4 Ag1 . 2_656 123.63(14)
Ag1 Ag4 Ag1 . 2_656 152.58(4)
Ag3 Ag4 Ag1 2_656 2_656 52.88(4)
Ag4 Ag4 Ag3 2_656 . 57.9(4)
O5 Ag4 Ag3 6_556 . 92.20(12)
C1 Ag4 Ag3 2_656 . 141.31(15)
C1 Ag4 Ag3 . . 40.27(14)
C2 Ag4 Ag3 2_656 . 124.94(14)
C2 Ag4 Ag3 . . 64.63(14)
Ag1 Ag4 Ag3 . . 52.22(4)
Ag3 Ag4 Ag3 2_656 . 156.91(4)
Ag1 Ag4 Ag3 2_656 . 112.41(3)
C2 C1 Ag3 . . 140.5(5)
C2 C1 Ag2 . . 121.6(4)
Ag3 C1 Ag2 . . 84.5(2)
C2 C1 Ag1 . . 134.0(5)
Ag3 C1 Ag1 . . 77.22(19)
Ag2 C1 Ag1 . . 76.33(19)
C2 C1 Ag4 . 2_656 77.6(4)
Ag3 C1 Ag4 . 2_656 83.38(19)
Ag2 C1 Ag4 . 2_656 159.6(3)
Ag1 C1 Ag4 . 2_656 85.07(19)
C2 C1 Ag4 . . 77.3(4)
Ag3 C1 Ag4 . . 92.6(2)
Ag2 C1 Ag4 . . 151.6(3)
Ag1 C1 Ag4 . . 75.46(18)
Ag4 C1 Ag4 2_656 . 15.09(6)
C1 C2 C3 . . 173.2(6)
C1 C2 Ag4 . 2_656 73.5(4)
C3 C2 Ag4 . 2_656 113.2(4)
C1 C2 Ag4 . . 74.1(4)
C3 C2 Ag4 . . 112.5(4)
Ag4 C2 Ag4 2_656 . 14.85(6)
C3 C3 C2 2_656 . 121.3(3)
C3 C3 C4 2_656 . 122.6(4)
C2 C3 C4 . . 116.0(5)
C5 C4 C3 . . 111.7(7)
C5 C4 H4A . . 109.3
C3 C4 H4A . . 109.3
C5 C4 H4B . . 109.3
C3 C4 H4B . . 109.3
H4A C4 H4B . . 107.9
C5 C5 C4 2_656 . 121.7(9)
C5 C5 H5A 2_656 . 106.9
C4 C5 H5A . . 106.9
C5 C5 H5B 2_656 . 106.9
C4 C5 H5B . . 106.9
H5A C5 H5B . . 106.7
C6 O1 Ag1 . . 122.2(4)
C6 O2 Ag2 . 7_556 134.0(4)
C6 O2 Ag2 . . 122.1(4)
Ag2 O2 Ag2 7_556 . 101.61(16)
O1 C6 O2 . . 128.7(6)
O1 C6 C7 . . 113.5(5)
O2 C6 C7 . . 117.8(5)
F2 C7 F3 . . 107.9(5)
F2 C7 F1 . . 107.5(5)
F3 C7 F1 . . 106.7(5)
F2 C7 C6 . . 111.2(5)
F3 C7 C6 . . 110.4(5)
F1 C7 C6 . . 112.8(5)
C8 O3 Ag1 . . 127.4(4)
C8 O4 Ag3 . . 114.3(4)
C8 O4 Ag1 . 6 133.7(4)
Ag3 O4 Ag1 . 6 105.69(17)
O3 C8 O4 . . 128.4(6)
O3 C8 C9 . . 117.0(6)
O4 C8 C9 . . 114.6(5)
F4 C9 F5 . . 110.1(6)
F4 C9 F6 . . 106.2(7)
F5 C9 F6 . . 105.0(6)
F4 C9 C8 . . 110.8(6)
F5 C9 C8 . . 113.9(5)
F6 C9 C8 . . 110.4(6)
C10 O5 Ag3 . . 138.9(4)
C10 O5 Ag4 . 6 98.7(4)
Ag3 O5 Ag4 . 6 119.69(19)
O5 C10 O5 2_655 . 125.0(8)
O5 C10 C11 2_655 . 117.5(4)
O5 C10 C11 . . 117.5(4)
F7 C11 F7 2_655 . 130.1(12)
F7 C11 F9 2_655 2_655 116.6(7)
F7 C11 F9 . 2_655 37.5(5)
F7 C11 F9 2_655 . 37.5(5)
F7 C11 F9 . . 116.6(7)
F9 C11 F9 2_655 . 131.6(11)
F7 C11 F8 2_655 2_655 103.0(6)
F7 C11 F8 . 2_655 63.5(6)
F9 C11 F8 2_655 2_655 100.2(6)
F9 C11 F8 . 2_655 67.0(6)
F7 C11 F8 2_655 . 63.5(6)
F7 C11 F8 . . 103.0(6)
F9 C11 F8 2_655 . 67.0(6)
F9 C11 F8 . . 100.2(6)
F8 C11 F8 2_655 . 149.7(9)
F7 C11 C10 2_655 . 115.0(6)
F7 C11 C10 . . 115.0(6)
F9 C11 C10 2_655 . 114.2(6)
F9 C11 C10 . . 114.2(6)
F8 C11 C10 2_655 . 105.1(5)
F8 C11 C10 . . 105.2(5)
F9 F7 C11 2_655 . 73.1(8)
F9 F7 F8 2_655 2_655 135.2(12)
C11 F7 F8 . 2_655 64.0(5)
F7 F8 C11 2_655 . 52.5(4)
F7 F8 F9 2_655 2_655 95.6(6)
C11 F8 F9 . 2_655 52.0(4)
F7 F9 C11 2_655 . 69.5(8)
F7 F9 F8 2_655 2_655 127.8(12)
C11 F9 F8 . 2_655 61.0(5)
Ag2 O1W H1W . . 109.4
Ag2 O1W H2W . . 109.5
H1W O1W H2W . . 109.8

loop_
_geom_bond_atom_site_label_1
_geom_bond_atom_site_label_2
_geom_bond_site_symmetry_2
_geom_bond_distance
Ag1 C1 . 2.270(6)
Ag1 O1 . 2.282(5)
Ag1 O4 6_556 2.420(5)
Ag1 O3 . 2.491(5)
Ag1 Ag3 . 2.7597(7)
Ag1 Ag2 . 2.8015(7)
Ag1 Ag4 . 2.884(2)
Ag1 Ag4 2_656 3.1592(19)
Ag2 C1 . 2.264(6)
Ag2 O2 7_556 2.359(4)
Ag2 O1W . 2.379(5)
Ag2 O2 . 2.412(4)
Ag2 Ag3 . 2.9680(7)
Ag3 C1 . 2.150(6)
Ag3 O4 . 2.281(4)
Ag3 O5 . 2.321(4)
Ag3 Ag4 2_656 3.033(2)
Ag3 Ag4 . 3.323(2)
Ag4 Ag4 2_656 0.636(2)
Ag4 O5 6_556 2.401(5)
Ag4 C1 2_656 2.401(6)
Ag4 C1 . 2.438(6)
Ag4 C2 2_656 2.445(5)
Ag4 C2 . 2.473(6)
Ag4 Ag3 2_656 3.033(2)
Ag4 Ag1 2_656 3.1592(19)
C1 C2 . 1.212(9)
C1 Ag4 2_656 2.401(6)
C2 C3 . 1.435(8)
C2 Ag4 2_656 2.445(5)
C3 C3 2_656 1.345(12)
C3 C4 . 1.513(8)
C4 C5 . 1.484(13)
C4 H4A . 0.9900
C4 H4B . 0.9900
C5 C5 2_656 1.31(2)
C5 H5A . 0.9900
C5 H5B . 0.9900
O1 C6 . 1.234(8)
O2 C6 . 1.251(7)
O2 Ag2 7_556 2.359(4)
C6 C7 . 1.548(8)
C7 F2 . 1.315(7)
C7 F3 . 1.315(7)
C7 F1 . 1.320(6)
O3 C8 . 1.222(8)
O4 C8 . 1.254(8)
O4 Ag1 6 2.420(5)
C8 C9 . 1.549(9)
C9 F4 . 1.282(8)
C9 F5 . 1.299(7)
C9 F6 . 1.325(8)
O5 C10 . 1.233(6)
O5 Ag4 6 2.401(5)
C10 O5 2_655 1.233(6)
C10 C11 . 1.566(11)
C11 F7 2_655 1.250(7)
C11 F7 . 1.250(7)
C11 F9 2_655 1.278(7)
C11 F9 . 1.278(7)
C11 F8 2_655 1.417(7)
C11 F8 . 1.417(7)
F7 F9 2_655 0.812(12)
F7 F8 2_655 1.412(14)
F8 F7 2_655 1.412(14)
F8 F9 2_655 1.491(13)
F9 F7 2_655 0.812(12)
F9 F8 2_655 1.491(13)
O1W H1W . 0.8503
O1W H2W . 0.8493

loop_
_geom_hbond_atom_site_label_D
_geom_hbond_atom_site_label_H
_geom_hbond_atom_site_label_A
_geom_hbond_site_symmetry_A
_geom_hbond_distance_DH
_geom_hbond_distance_HA
_geom_hbond_distance_DA
_geom_hbond_angle_DHA
O1W H1W O1 6 0.85 2.05 2.786(7) 144.8
O1W H2W O3 6 0.85 2.13 2.808(7) 136.0

loop_
_geom_torsion_atom_site_label_1
_geom_torsion_atom_site_label_2
_geom_torsion_atom_site_label_3
_geom_torsion_atom_site_label_4
_geom_torsion_site_symmetry_1
_geom_torsion_site_symmetry_4
_geom_torsion
Ag3 C1 C2 Ag4 . 2_656 -63.0(6)
Ag2 C1 C2 Ag4 . 2_656 172.4(5)
Ag1 C1 C2 Ag4 . 2_656 70.4(5)
Ag4 C1 C2 Ag4 . 2_656 15.46(6)
Ag3 C1 C2 Ag4 . . -78.5(6)
Ag2 C1 C2 Ag4 . . 156.9(5)
Ag1 C1 C2 Ag4 . . 55.0(5)
Ag4 C1 C2 Ag4 2_656 . -15.46(6)
Ag4 C2 C3 C3 2_656 2_656 -10.5(9)
Ag4 C2 C3 C3 . 2_656 5.6(9)
Ag4 C2 C3 C4 2_656 . 171.7(5)
Ag4 C2 C3 C4 . . -172.2(5)
C3 C3 C4 C5 2_656 . 8.1(13)
C2 C3 C4 C5 . . -174.1(9)
C3 C4 C5 C5 . 2_656 -25(3)
Ag1 O1 C6 O2 . . 10.3(10)
Ag1 O1 C6 C7 . . -171.1(4)
Ag2 O2 C6 O1 7_556 . -161.3(5)
Ag2 O2 C6 O1 . . -1.9(10)
Ag2 O2 C6 C7 7_556 . 20.2(9)
Ag2 O2 C6 C7 . . 179.5(4)
O1 C6 C7 F2 . . 42.2(8)
O2 C6 C7 F2 . . -139.0(6)
O1 C6 C7 F3 . . -77.5(7)
O2 C6 C7 F3 . . 101.3(7)
O1 C6 C7 F1 . . 163.2(6)
O2 C6 C7 F1 . . -18.1(8)
Ag1 O3 C8 O4 . . 17.3(11)
Ag1 O3 C8 C9 . . -164.3(5)
Ag3 O4 C8 O3 . . -1.3(10)
Ag1 O4 C8 O3 6 . -148.5(6)
Ag3 O4 C8 C9 . . -179.7(4)
Ag1 O4 C8 C9 6 . 33.1(9)
O3 C8 C9 F4 . . 116.0(8)
O4 C8 C9 F4 . . -65.4(9)
O3 C8 C9 F5 . . -8.8(10)
O4 C8 C9 F5 . . 169.8(7)
O3 C8 C9 F6 . . -126.7(8)
O4 C8 C9 F6 . . 51.9(9)
Ag3 O5 C10 O5 . 2_655 -160.0(6)
Ag4 O5 C10 O5 6 2_655 -0.60(6)
Ag3 O5 C10 C11 . . 20.0(6)
Ag4 O5 C10 C11 6 . 179.40(6)
O5 C10 C11 F7 2_655 2_655 110.0(7)
O5 C10 C11 F7 . 2_655 -70.0(7)
O5 C10 C11 F7 2_655 . -70.0(7)
O5 C10 C11 F7 . . 110.0(7)
O5 C10 C11 F9 2_655 2_655 -28.6(6)
O5 C10 C11 F9 . 2_655 151.4(6)
O5 C10 C11 F9 2_655 . 151.4(6)
O5 C10 C11 F9 . . -28.6(6)
O5 C10 C11 F8 2_655 2_655 -137.5(5)
O5 C10 C11 F8 . 2_655 42.5(5)
O5 C10 C11 F8 2_655 . 42.5(5)
O5 C10 C11 F8 . . -137.5(5)
F7 C11 F7 F9 2_655 2_655 -82.2(12)
F9 C11 F7 F9 . 2_655 -124.6(15)
F8 C11 F7 F9 2_655 2_655 -167.0(15)
F8 C11 F7 F9 . 2_655 -16.0(14)
C10 C11 F7 F9 . 2_655 97.8(12)
F7 C11 F7 F8 2_655 2_655 84.8(5)
F9 C11 F7 F8 2_655 2_655 167.0(15)
F9 C11 F7 F8 . 2_655 42.5(7)
F8 C11 F7 F8 . 2_655 151.0(9)
C10 C11 F7 F8 . 2_655 -95.2(5)
F7 C11 F8 F7 . 2_655 -128.5(12)
F9 C11 F8 F7 2_655 2_655 -139.0(8)
F9 C11 F8 F7 . 2_655 -8.0(9)
F8 C11 F8 F7 2_655 2_655 -69.3(6)
C10 C11 F8 F7 . 2_655 110.7(6)
F7 C11 F8 F9 2_655 2_655 139.0(8)
F7 C11 F8 F9 . 2_655 10.5(9)
F9 C11 F8 F9 . 2_655 131.0(11)
F8 C11 F8 F9 2_655 2_655 69.7(6)
C10 C11 F8 F9 . 2_655 -110.3(6)
F7 C11 F9 F7 . 2_655 122.0(15)
F9 C11 F9 F7 2_655 2_655 80.0(12)
F8 C11 F9 F7 2_655 2_655 163.1(15)
F8 C11 F9 F7 . 2_655 11.8(14)
C10 C11 F9 F7 . 2_655 -100.0(12)
F7 C11 F9 F8 2_655 2_655 -163.1(15)
F7 C11 F9 F8 . 2_655 -41.0(7)
F9 C11 F9 F8 2_655 2_655 -83.1(5)
F8 C11 F9 F8 . 2_655 -151.3(9)
C10 C11 F9 F8 . 2_655 96.9(5)
